data_4107810
loop_
_publ_author_name
'Xinjun Luan'
'Ronaldo Mariz'
'Michele Gatti'
'Chiara Costabile'
'Albert Poater'
'Luigi Cavallo'
'Anthony Linden'
'Reto Dorta'

_publ_section_title
;
 Identification and Characterization of a New Family of Catalytically
 Highly Active Imidazolin-2-ylidenes
;
_journal_name_full 'Journal of the American Chemical Society'
_journal_page_first 6848
_journal_page_last 6858
_journal_paper_doi 10.1021/ja800861p
_journal_volume 130
_journal_year 2008
_chemical_formula_moiety 'C35 H43 N2 +, Cl -, C H Cl3, C4 H10 O'
_chemical_formula_sum 'C40 H54 Cl4 N2 O'
_chemical_formula_weight 720.69
_chemical_name_systematic
; 
 ? 
;
_space_group_IT_number 14
_symmetry_cell_setting monoclinic
_symmetry_Int_Tables_number 14
_symmetry_space_group_name_Hall '-P 2ybc'
_symmetry_space_group_name_H-M 'P 1 21/c 1'
_atom_sites_solution_hydrogens geom
_atom_sites_solution_primary direct
_atom_sites_solution_secondary difmap
_audit_creation_date 07-02-26
_audit_creation_method SHELXL-97
_cell_angle_alpha 90.00
_cell_angle_beta 108.3156(15)
_cell_angle_gamma 90.00
_cell_formula_units_Z 4
_cell_length_a 10.2952(3)
_cell_length_b 29.0435(9)
_cell_length_c 14.3129(4)
_cell_measurement_reflns_used 63554
_cell_measurement_temperature 160(1)
_cell_measurement_theta_max 25.0
_cell_measurement_theta_min 2.0
_cell_volume 4062.9(2)
_computing_cell_refinement 'DENZO-SMN (Otwinowski & Minor, 1997)'
_computing_data_collection 'COLLECT (Nonius, 2000)'
_computing_data_reduction 'DENZO-SMN and SCALEPACK (Otwinowski & Minor, 1997)'
_computing_molecular_graphics 'ORTEPII (Johnson, 1976)'
_computing_publication_material 'SHELXL97 and PLATON (Spek, 2006)'
_computing_structure_refinement 'SHELXL97 (Sheldrick, 1997)'
_computing_structure_solution 'SIR92 (Altomare et al., 1994)'
_diffrn_ambient_temperature 160(1)
_diffrn_detector '65 mm CCD camera on \k goniostat'
_diffrn_detector_area_resol_mean 9
_diffrn_measured_fraction_theta_full 0.994
_diffrn_measured_fraction_theta_max 0.994
_diffrn_measurement_device_type 'Nonius KappaCCD area-detector diffractometer'
_diffrn_measurement_method '\f and \w scans with \k offsets'
_diffrn_radiation_monochromator 'horizontally mounted graphite crystal'
_diffrn_radiation_source 'Nonius FR590 sealed tube generator'
_diffrn_radiation_type 'Mo K\a'
_diffrn_radiation_wavelength 0.71073
_diffrn_reflns_av_R_equivalents 0.0933
_diffrn_reflns_av_sigmaI/netI 0.0771
_diffrn_reflns_limit_h_max 12
_diffrn_reflns_limit_h_min -12
_diffrn_reflns_limit_k_max 34
_diffrn_reflns_limit_k_min -34
_diffrn_reflns_limit_l_max 17
_diffrn_reflns_limit_l_min -16
_diffrn_reflns_number 43070
_diffrn_reflns_theta_full 25.00
_diffrn_reflns_theta_max 25.00
_diffrn_reflns_theta_min 2.05
_diffrn_standards_decay_% 0
_diffrn_standards_number 0
_exptl_absorpt_coefficient_mu 0.322
_exptl_absorpt_correction_T_max 0.973
_exptl_absorpt_correction_T_min 0.829
_exptl_absorpt_correction_type multi-scan
_exptl_absorpt_process_details '(Blessing, 1995)'
_exptl_crystal_colour colourless
_exptl_crystal_density_diffrn 1.178
_exptl_crystal_description prism
_exptl_crystal_F_000 1536
_exptl_crystal_size_max 0.25
_exptl_crystal_size_mid 0.20
_exptl_crystal_size_min 0.10
_refine_diff_density_max 0.423
_refine_diff_density_min -0.266
_refine_diff_density_rms 0.054
_refine_ls_extinction_coef 0.0100(8)
_refine_ls_extinction_expression Fc^*^=kFc[1+0.001xFc^2^\l^3^/sin(2\q)]^-1/4^
_refine_ls_extinction_method SHELXL
_refine_ls_goodness_of_fit_ref 1.028
_refine_ls_hydrogen_treatment constr
_refine_ls_matrix_type full
_refine_ls_number_parameters 435
_refine_ls_number_reflns 7105
_refine_ls_number_restraints 0
_refine_ls_restrained_S_all 1.028
_refine_ls_R_factor_all 0.1348
_refine_ls_R_factor_gt 0.0652
_refine_ls_shift/su_max 0.001
_refine_ls_shift/su_mean 0.000
_refine_ls_structure_factor_coef Fsqd
_refine_ls_weighting_details 'w=1/[\s^2^(Fo^2^)+(0.065P)^2^+3.8106P] where P=(Fo^2^+2Fc^2^)/3'
_refine_ls_weighting_scheme calc
_refine_ls_wR_factor_gt 0.1415
_refine_ls_wR_factor_ref 0.1723
_reflns_number_gt 4059
_reflns_number_total 7105
_reflns_threshold_expression 'I > 2\s(I)'
_cod_data_source_file ja800861p-file002.cif
_cod_data_source_block DT0703
_cod_database_code 4107810

loop_
_symmetry_equiv_pos_as_xyz
'x, y, z'
'-x, y+1/2, -z+1/2'
'-x, -y, -z'
'x, -y-1/2, z-1/2'

loop_
_atom_site_label
_atom_site_type_symbol
_atom_site_fract_x
_atom_site_fract_y
_atom_site_fract_z
_atom_site_U_iso_or_equiv
_atom_site_adp_type
_atom_site_occupancy
_atom_site_symmetry_multiplicity
_atom_site_calc_flag
_atom_site_refinement_flags
Cl1 Cl 0.41487(10) 0.08573(3) 0.36418(7) 0.0484(3) Uani 1 1 d .
N1 N 0.6471(3) 0.06849(9) 0.66847(19) 0.0308(7) Uani 1 1 d .
N3 N 0.7990(2) 0.06346(9) 0.59025(18) 0.0301(7) Uani 1 1 d .
C2 C 0.7598(3) 0.08527(12) 0.6567(2) 0.0326(8) Uani 1 1 d .
H2 H 0.8080 0.1108 0.6930 0.039 Uiso 1 1 calc R
C4 C 0.7064(3) 0.02407(12) 0.5514(3) 0.0353(8) Uani 1 1 d .
H41 H 0.7525 -0.0056 0.5748 0.042 Uiso 1 1 calc R
H42 H 0.6733 0.0241 0.4786 0.042 Uiso 1 1 calc R
C5 C 0.5891(3) 0.03251(12) 0.5934(2) 0.0333(8) Uani 1 1 d .
H51 H 0.5062 0.0437 0.5421 0.040 Uiso 1 1 calc R
H52 H 0.5664 0.0043 0.6237 0.040 Uiso 1 1 calc R
C6 C 0.5756(3) 0.08877(12) 0.7302(2) 0.0337(8) Uani 1 1 d .
C7 C 0.5029(3) 0.13027(12) 0.6964(3) 0.0362(9) Uani 1 1 d .
C8 C 0.4917(4) 0.15114(13) 0.6051(3) 0.0406(9) Uani 1 1 d .
H8 H 0.5358 0.1371 0.5632 0.049 Uiso 1 1 calc R
C9 C 0.4201(4) 0.19055(14) 0.5756(3) 0.0564(11) Uani 1 1 d .
C10 C 0.3578(5) 0.21134(16) 0.6392(4) 0.0700(13) Uani 1 1 d .
H10 H 0.3098 0.2395 0.6202 0.084 Uiso 1 1 calc R
C11 C 0.3643(4) 0.19249(16) 0.7265(3) 0.0631(13) Uani 1 1 d .
H11 H 0.3203 0.2076 0.7672 0.076 Uiso 1 1 calc R
C12 C 0.4346(4) 0.15099(14) 0.7589(3) 0.0459(10) Uani 1 1 d .
C13 C 0.4428(4) 0.12940(17) 0.8487(3) 0.0558(12) Uani 1 1 d .
H13 H 0.3995 0.1433 0.8912 0.067 Uiso 1 1 calc R
C14 C 0.5112(4) 0.08905(16) 0.8759(3) 0.0537(11) Uani 1 1 d .
H14 H 0.5129 0.0750 0.9362 0.064 Uiso 1 1 calc R
C15 C 0.5803(3) 0.06753(13) 0.8159(3) 0.0408(9) Uani 1 1 d .
C16 C 0.9287(3) 0.06997(11) 0.5735(2) 0.0300(8) Uani 1 1 d .
C17 C 0.9263(3) 0.09107(12) 0.4831(2) 0.0325(8) Uani 1 1 d .
C18 C 0.8049(3) 0.10633(12) 0.4115(2) 0.0375(9) Uani 1 1 d .
H18 H 0.7195 0.1018 0.4224 0.045 Uiso 1 1 calc R
C19 C 0.8080(4) 0.12745(14) 0.3268(3) 0.0446(10) Uani 1 1 d .
C20 C 0.9357(4) 0.13467(14) 0.3123(3) 0.0517(11) Uani 1 1 d .
H20 H 0.9389 0.1501 0.2545 0.062 Uiso 1 1 calc R
C21 C 1.0543(4) 0.12012(13) 0.3790(3) 0.0466(10) Uani 1 1 d .
H21 H 1.1385 0.1248 0.3663 0.056 Uiso 1 1 calc R
C22 C 1.0539(3) 0.09811(12) 0.4669(2) 0.0356(9) Uani 1 1 d .
C23 C 1.1749(3) 0.08378(13) 0.5394(3) 0.0406(9) Uani 1 1 d .
H23 H 1.2604 0.0884 0.5285 0.049 Uiso 1 1 calc R
C24 C 1.1721(3) 0.06359(13) 0.6241(3) 0.0389(9) Uani 1 1 d .
H24 H 1.2557 0.0544 0.6713 0.047 Uiso 1 1 calc R
C25 C 1.0467(3) 0.05580(12) 0.6440(2) 0.0335(8) Uani 1 1 d .
C26 C 0.4046(5) 0.21129(15) 0.4742(3) 0.0728(14) Uani 1 1 d .
H26 H 0.4157 0.1857 0.4305 0.087 Uiso 1 1 calc R
C27 C 0.2648(5) 0.23294(18) 0.4264(4) 0.0908(17) Uani 1 1 d .
H271 H 0.1936 0.2127 0.4356 0.136 Uiso 1 1 calc R
H272 H 0.2502 0.2372 0.3559 0.136 Uiso 1 1 calc R
H273 H 0.2608 0.2629 0.4569 0.136 Uiso 1 1 calc R
C28 C 0.5201(5) 0.2458(2) 0.4836(4) 0.0957(18) Uani 1 1 d .
H281 H 0.5123 0.2712 0.5266 0.144 Uiso 1 1 calc R
H282 H 0.5135 0.2579 0.4184 0.144 Uiso 1 1 calc R
H283 H 0.6085 0.2304 0.5118 0.144 Uiso 1 1 calc R
C29 C 0.6573(4) 0.02287(14) 0.8510(3) 0.0515(11) Uani 1 1 d .
H29 H 0.6932 0.0118 0.7977 0.062 Uiso 1 1 calc R
C30 C 0.5630(6) -0.01481(17) 0.8687(5) 0.102(2) Uani 1 1 d .
H301 H 0.6163 -0.0428 0.8924 0.152 Uiso 1 1 calc R
H302 H 0.4905 -0.0214 0.8070 0.152 Uiso 1 1 calc R
H303 H 0.5219 -0.0042 0.9181 0.152 Uiso 1 1 calc R
C31 C 0.7802(6) 0.03108(19) 0.9429(4) 0.104(2) Uani 1 1 d .
H311 H 0.8400 0.0545 0.9287 0.156 Uiso 1 1 calc R
H312 H 0.8313 0.0023 0.9620 0.156 Uiso 1 1 calc R
H313 H 0.7482 0.0417 0.9968 0.156 Uiso 1 1 calc R
C32 C 0.6760(4) 0.14282(16) 0.2500(3) 0.0592(12) Uani 1 1 d .
H32 H 0.6000 0.1256 0.2638 0.071 Uiso 1 1 calc R
C33 C 0.6502(7) 0.1926(2) 0.2614(4) 0.134(3) Uani 1 1 d .
H331 H 0.7255 0.2108 0.2523 0.202 Uiso 1 1 calc R
H332 H 0.6440 0.1982 0.3274 0.202 Uiso 1 1 calc R
H333 H 0.5641 0.2016 0.2120 0.202 Uiso 1 1 calc R
C34 C 0.6694(5) 0.13129(19) 0.1469(3) 0.0782(15) Uani 1 1 d .
H341 H 0.5795 0.1400 0.1018 0.117 Uiso 1 1 calc R
H342 H 0.6833 0.0981 0.1417 0.117 Uiso 1 1 calc R
H343 H 0.7410 0.1482 0.1295 0.117 Uiso 1 1 calc R
C35 C 1.0488(4) 0.03295(13) 0.7399(3) 0.0410(9) Uani 1 1 d .
H35 H 0.9524 0.0249 0.7346 0.049 Uiso 1 1 calc R
C36 C 1.1019(5) 0.06647(16) 0.8266(3) 0.0630(12) Uani 1 1 d .
H361 H 1.1972 0.0746 0.8344 0.095 Uiso 1 1 calc R
H362 H 1.0968 0.0518 0.8870 0.095 Uiso 1 1 calc R
H363 H 1.0457 0.0944 0.8137 0.095 Uiso 1 1 calc R
C37 C 1.1313(4) -0.01156(15) 0.7580(3) 0.0592(12) Uani 1 1 d .
H371 H 1.0946 -0.0324 0.7020 0.089 Uiso 1 1 calc R
H372 H 1.1251 -0.0263 0.8181 0.089 Uiso 1 1 calc R
H373 H 1.2272 -0.0046 0.7656 0.089 Uiso 1 1 calc R
O41 O 0.8956(3) 0.31837(11) 0.2585(3) 0.0769(9) Uani 1 1 d .
C39 C 0.8227(7) 0.3268(2) 0.3967(5) 0.121(2) Uani 1 1 d .
H391 H 0.7273 0.3201 0.3591 0.182 Uiso 1 1 calc R
H392 H 0.8387 0.3600 0.3958 0.182 Uiso 1 1 calc R
H393 H 0.8411 0.3165 0.4649 0.182 Uiso 1 1 calc R
C40 C 0.9092(8) 0.3038(2) 0.3546(5) 0.128(2) Uani 1 1 d .
H401 H 0.8898 0.2704 0.3536 0.154 Uiso 1 1 calc R
H402 H 1.0051 0.3085 0.3964 0.154 Uiso 1 1 calc R
C42 C 0.9664(10) 0.2919(3) 0.2117(6) 0.172(4) Uani 1 1 d .
H421 H 0.9442 0.2592 0.2190 0.206 Uiso 1 1 calc R
H422 H 1.0654 0.2960 0.2463 0.206 Uiso 1 1 calc R
C43 C 0.9425(7) 0.3007(2) 0.1115(5) 0.114(2) Uani 1 1 d .
H431 H 0.9792 0.3311 0.1036 0.171 Uiso 1 1 calc R
H432 H 0.8439 0.3002 0.0770 0.171 Uiso 1 1 calc R
H433 H 0.9878 0.2771 0.0838 0.171 Uiso 1 1 calc R
Cl2 Cl 0.28247(13) 0.13634(5) 0.05319(9) 0.0785(4) Uani 1 1 d .
Cl3 Cl 0.07962(12) 0.08929(5) 0.11639(10) 0.0799(4) Uani 1 1 d .
Cl4 Cl 0.14957(16) 0.18323(4) 0.17312(11) 0.0934(5) Uani 1 1 d .
C38 C 0.2115(4) 0.13006(14) 0.1494(3) 0.0519(11) Uani 1 1 d .
H38 H 0.2842 0.1193 0.2098 0.062 Uiso 1 1 calc R

loop_
_atom_site_aniso_label
_atom_site_aniso_U_11
_atom_site_aniso_U_22
_atom_site_aniso_U_33
_atom_site_aniso_U_23
_atom_site_aniso_U_13
_atom_site_aniso_U_12
Cl1 0.0486(6) 0.0515(6) 0.0466(6) 0.0070(5) 0.0171(5) 0.0018(5)
N1 0.0280(15) 0.0356(17) 0.0306(16) -0.0028(13) 0.0117(13) -0.0031(13)
N3 0.0229(14) 0.0423(18) 0.0281(15) -0.0109(13) 0.0121(12) -0.0051(13)
C2 0.0262(18) 0.034(2) 0.037(2) -0.0044(17) 0.0086(16) -0.0045(16)
C4 0.0299(18) 0.039(2) 0.039(2) -0.0152(17) 0.0138(16) -0.0098(16)
C5 0.0296(18) 0.039(2) 0.032(2) -0.0093(16) 0.0115(16) -0.0096(16)
C6 0.0263(18) 0.044(2) 0.033(2) -0.0087(17) 0.0122(16) -0.0064(17)
C7 0.0247(18) 0.043(2) 0.038(2) -0.0132(18) 0.0068(16) -0.0009(17)
C8 0.041(2) 0.046(2) 0.035(2) -0.0093(18) 0.0123(18) 0.0019(19)
C9 0.069(3) 0.046(3) 0.047(3) -0.004(2) 0.007(2) 0.008(2)
C10 0.076(3) 0.060(3) 0.062(3) -0.018(3) 0.004(3) 0.025(3)
C11 0.059(3) 0.075(3) 0.056(3) -0.020(3) 0.018(2) 0.021(2)
C12 0.034(2) 0.059(3) 0.044(2) -0.017(2) 0.0122(18) 0.0031(19)
C13 0.050(3) 0.082(3) 0.043(3) -0.020(2) 0.025(2) -0.006(2)
C14 0.055(3) 0.076(3) 0.036(2) -0.003(2) 0.023(2) -0.015(2)
C15 0.036(2) 0.053(2) 0.034(2) -0.0044(18) 0.0112(17) -0.0082(18)
C16 0.0237(18) 0.035(2) 0.033(2) -0.0088(16) 0.0113(16) -0.0048(15)
C17 0.0312(19) 0.037(2) 0.032(2) -0.0064(16) 0.0148(16) -0.0030(16)
C18 0.029(2) 0.052(2) 0.033(2) -0.0041(18) 0.0117(17) 0.0010(17)
C19 0.037(2) 0.058(3) 0.040(2) 0.0025(19) 0.0154(18) 0.0052(19)
C20 0.053(3) 0.063(3) 0.045(2) 0.012(2) 0.023(2) -0.001(2)
C21 0.039(2) 0.059(3) 0.048(2) -0.001(2) 0.022(2) -0.0090(19)
C22 0.0292(19) 0.045(2) 0.035(2) -0.0050(17) 0.0138(17) -0.0051(17)
C23 0.0264(19) 0.054(2) 0.045(2) -0.0081(19) 0.0155(18) -0.0081(17)
C24 0.0233(18) 0.051(2) 0.040(2) -0.0058(19) 0.0061(16) -0.0008(17)
C25 0.0278(19) 0.039(2) 0.034(2) -0.0067(16) 0.0099(16) -0.0048(16)
C26 0.102(4) 0.044(3) 0.067(3) 0.008(2) 0.020(3) 0.016(3)
C27 0.084(4) 0.079(4) 0.085(4) 0.026(3) -0.007(3) -0.009(3)
C28 0.081(4) 0.136(5) 0.071(4) 0.019(3) 0.025(3) -0.001(4)
C29 0.065(3) 0.054(3) 0.037(2) 0.006(2) 0.017(2) -0.005(2)
C30 0.134(5) 0.057(3) 0.149(6) 0.013(3) 0.095(5) -0.004(3)
C31 0.123(5) 0.088(4) 0.058(3) 0.006(3) -0.033(3) 0.026(3)
C32 0.048(3) 0.086(4) 0.045(3) 0.017(2) 0.017(2) 0.017(2)
C33 0.154(6) 0.138(6) 0.077(4) -0.018(4) -0.012(4) 0.096(5)
C34 0.067(3) 0.111(4) 0.049(3) 0.001(3) 0.007(2) 0.016(3)
C35 0.033(2) 0.052(3) 0.037(2) 0.0024(18) 0.0095(17) -0.0002(18)
C36 0.073(3) 0.075(3) 0.039(2) -0.008(2) 0.015(2) -0.006(2)
C37 0.061(3) 0.063(3) 0.055(3) 0.013(2) 0.020(2) 0.009(2)
O41 0.067(2) 0.081(2) 0.079(2) 0.015(2) 0.0176(18) 0.0252(18)
C39 0.112(5) 0.138(6) 0.120(5) 0.045(5) 0.046(4) 0.047(5)
C40 0.158(7) 0.106(5) 0.119(6) 0.041(4) 0.042(5) 0.035(5)
C42 0.238(10) 0.161(8) 0.126(7) 0.025(6) 0.073(7) 0.109(7)
C43 0.136(5) 0.108(5) 0.122(6) 0.033(4) 0.074(5) 0.037(4)
Cl2 0.0776(8) 0.1030(10) 0.0704(8) 0.0184(7) 0.0456(7) 0.0039(7)
Cl3 0.0715(8) 0.0844(9) 0.0911(10) -0.0205(7) 0.0358(7) -0.0313(7)
Cl4 0.1302(12) 0.0605(8) 0.1237(12) -0.0032(8) 0.0891(10) -0.0133(8)
C38 0.052(2) 0.063(3) 0.044(2) 0.005(2) 0.019(2) -0.008(2)

loop_
_atom_type_symbol
_atom_type_description
_atom_type_number_in_cell
_atom_type_scat_dispersion_real
_atom_type_scat_dispersion_imag
_atom_type_scat_source
C C 160 0.0033 0.0016
; International Tables for Crystallography (1992). 
Vol. C, Tables 4.2.6.8 and 6.1.1.4
;
H H 216 0.0000 0.0000
; International Tables for Crystallography (1992). 
Vol. C, Tables 4.2.6.8 and 6.1.1.4
;
Cl Cl 16 0.1484 0.1585
; International Tables for Crystallography (1992). 
Vol. C, Tables 4.2.6.8 and 6.1.1.4
;
N N 8 0.0061 0.0033
; International Tables for Crystallography (1992). 
Vol. C, Tables 4.2.6.8 and 6.1.1.4
;
O O 4 0.0106 0.0060
; International Tables for Crystallography (1992). 
Vol. C, Tables 4.2.6.8 and 6.1.1.4
;

loop_
_geom_angle_atom_site_label_1
_geom_angle_atom_site_label_2
_geom_angle_atom_site_label_3
_geom_angle
C2 N1 C6 124.6(3)
C2 N1 C5 109.8(2)
C6 N1 C5 124.4(2)
C2 N3 C16 124.8(3)
C2 N3 C4 109.7(2)
C16 N3 C4 124.0(2)
N3 C2 N1 113.5(3)
N3 C2 H2 123.2
N1 C2 H2 123.2
N3 C4 C5 102.9(2)
N3 C4 H41 111.2
C5 C4 H41 111.2
N3 C4 H42 111.2
C5 C4 H42 111.2
H41 C4 H42 109.1
N1 C5 C4 102.1(2)
N1 C5 H51 111.3
C4 C5 H51 111.3
N1 C5 H52 111.3
C4 C5 H52 111.3
H51 C5 H52 109.2
C15 C6 C7 123.9(3)
C15 C6 N1 119.1(3)
C7 C6 N1 116.9(3)
C8 C7 C6 124.1(3)
C8 C7 C12 119.0(3)
C6 C7 C12 116.9(3)
C9 C8 C7 122.0(3)
C9 C8 H8 119.0
C7 C8 H8 119.0
C8 C9 C10 118.4(4)
C8 C9 C26 120.8(4)
C10 C9 C26 120.8(4)
C11 C10 C9 121.8(4)
C11 C10 H10 119.1
C9 C10 H10 119.1
C10 C11 C12 121.6(4)
C10 C11 H11 119.2
C12 C11 H11 119.2
C11 C12 C13 124.0(4)
C11 C12 C7 117.2(4)
C13 C12 C7 118.8(4)
C14 C13 C12 121.5(4)
C14 C13 H13 119.3
C12 C13 H13 119.3
C13 C14 C15 121.2(4)
C13 C14 H14 119.4
C15 C14 H14 119.4
C6 C15 C14 117.6(4)
C6 C15 C29 123.5(3)
C14 C15 C29 118.9(3)
C25 C16 C17 123.7(3)
C25 C16 N3 119.3(3)
C17 C16 N3 117.0(3)
C18 C17 C22 119.2(3)
C18 C17 C16 123.5(3)
C22 C17 C16 117.2(3)
C19 C18 C17 121.5(3)
C19 C18 H18 119.3
C17 C18 H18 119.3
C18 C19 C20 118.7(3)
C18 C19 C32 120.6(3)
C20 C19 C32 120.8(3)
C21 C20 C19 121.6(3)
C21 C20 H20 119.2
C19 C20 H20 119.2
C20 C21 C22 120.9(3)
C20 C21 H21 119.6
C22 C21 H21 119.6
C23 C22 C21 122.6(3)
C23 C22 C17 119.2(3)
C21 C22 C17 118.2(3)
C24 C23 C22 121.5(3)
C24 C23 H23 119.2
C22 C23 H23 119.2
C23 C24 C25 121.5(3)
C23 C24 H24 119.2
C25 C24 H24 119.2
C16 C25 C24 116.9(3)
C16 C25 C35 123.6(3)
C24 C25 C35 119.6(3)
C27 C26 C28 111.6(4)
C27 C26 C9 113.0(4)
C28 C26 C9 109.2(4)
C27 C26 H26 107.6
C28 C26 H26 107.6
C9 C26 H26 107.6
C26 C27 H271 109.5
C26 C27 H272 109.5
H271 C27 H272 109.5
C26 C27 H273 109.5
H271 C27 H273 109.5
H272 C27 H273 109.5
C26 C28 H281 109.5
C26 C28 H282 109.5
H281 C28 H282 109.5
C26 C28 H283 109.5
H281 C28 H283 109.5
H282 C28 H283 109.5
C15 C29 C31 110.8(3)
C15 C29 C30 111.8(4)
C31 C29 C30 111.4(4)
C15 C29 H29 107.5
C31 C29 H29 107.5
C30 C29 H29 107.5
C29 C30 H301 109.5
C29 C30 H302 109.5
H301 C30 H302 109.5
C29 C30 H303 109.5
H301 C30 H303 109.5
H302 C30 H303 109.5
C29 C31 H311 109.5
C29 C31 H312 109.5
H311 C31 H312 109.5
C29 C31 H313 109.5
H311 C31 H313 109.5
H312 C31 H313 109.5
C33 C32 C34 111.8(4)
C33 C32 C19 110.8(4)
C34 C32 C19 113.7(3)
C33 C32 H32 106.7
C34 C32 H32 106.7
C19 C32 H32 106.7
C32 C33 H331 109.5
C32 C33 H332 109.5
H331 C33 H332 109.5
C32 C33 H333 109.5
H331 C33 H333 109.5
H332 C33 H333 109.5
C32 C34 H341 109.5
C32 C34 H342 109.5
H341 C34 H342 109.5
C32 C34 H343 109.5
H341 C34 H343 109.5
H342 C34 H343 109.5
C25 C35 C37 111.9(3)
C25 C35 C36 110.7(3)
C37 C35 C36 111.3(3)
C25 C35 H35 107.6
C37 C35 H35 107.6
C36 C35 H35 107.6
C35 C36 H361 109.5
C35 C36 H362 109.5
H361 C36 H362 109.5
C35 C36 H363 109.5
H361 C36 H363 109.5
H362 C36 H363 109.5
C35 C37 H371 109.5
C35 C37 H372 109.5
H371 C37 H372 109.5
C35 C37 H373 109.5
H371 C37 H373 109.5
H372 C37 H373 109.5
C42 O41 C40 113.9(5)
C40 C39 H391 109.5
C40 C39 H392 109.5
H391 C39 H392 109.5
C40 C39 H393 109.5
H391 C39 H393 109.5
H392 C39 H393 109.5
C39 C40 O41 113.5(5)
C39 C40 H401 108.9
O41 C40 H401 108.9
C39 C40 H402 108.9
O41 C40 H402 108.9
H401 C40 H402 107.7
O41 C42 C43 116.6(6)
O41 C42 H421 108.1
C43 C42 H421 108.1
O41 C42 H422 108.1
C43 C42 H422 108.1
H421 C42 H422 107.3
C42 C43 H431 109.5
C42 C43 H432 109.5
H431 C43 H432 109.5
C42 C43 H433 109.5
H431 C43 H433 109.5
H432 C43 H433 109.5
Cl4 C38 Cl3 110.5(2)
Cl4 C38 Cl2 109.1(2)
Cl3 C38 Cl2 109.7(2)
Cl4 C38 H38 109.2
Cl3 C38 H38 109.2
Cl2 C38 H38 109.2

loop_
_geom_bond_atom_site_label_1
_geom_bond_atom_site_label_2
_geom_bond_distance
N1 C2 1.318(4)
N1 C6 1.442(4)
N1 C5 1.483(4)
N3 C2 1.307(4)
N3 C16 1.442(4)
N3 C4 1.481(4)
C2 H2 0.9500
C4 C5 1.528(4)
C4 H41 0.9900
C4 H42 0.9900
C5 H51 0.9900
C5 H52 0.9900
C6 C15 1.360(5)
C6 C7 1.421(5)
C7 C8 1.412(5)
C7 C12 1.432(5)
C8 C9 1.356(5)
C8 H8 0.9500
C9 C10 1.404(6)
C9 C26 1.532(6)
C10 C11 1.346(6)
C10 H10 0.9500
C11 C12 1.407(6)
C11 H11 0.9500
C12 C13 1.409(6)
C13 C14 1.360(6)
C13 H13 0.9500
C14 C15 1.421(5)
C14 H14 0.9500
C15 C29 1.521(5)
C16 C25 1.375(4)
C16 C17 1.424(5)
C17 C18 1.416(5)
C17 C22 1.418(4)
C18 C19 1.367(5)
C18 H18 0.9500
C19 C20 1.410(5)
C19 C32 1.521(5)
C20 C21 1.359(5)
C20 H20 0.9500
C21 C22 1.413(5)
C21 H21 0.9500
C22 C23 1.410(5)
C23 C24 1.356(5)
C23 H23 0.9500
C24 C25 1.425(4)
C24 H24 0.9500
C25 C35 1.519(5)
C26 C27 1.522(6)
C26 C28 1.529(7)
C26 H26 1.0000
C27 H271 0.9800
C27 H272 0.9800
C27 H273 0.9800
C28 H281 0.9800
C28 H282 0.9800
C28 H283 0.9800
C29 C31 1.530(6)
C29 C30 1.536(6)
C29 H29 1.0000
C30 H301 0.9800
C30 H302 0.9800
C30 H303 0.9800
C31 H311 0.9800
C31 H312 0.9800
C31 H313 0.9800
C32 C33 1.488(7)
C32 C34 1.494(6)
C32 H32 1.0000
C33 H331 0.9800
C33 H332 0.9800
C33 H333 0.9800
C34 H341 0.9800
C34 H342 0.9800
C34 H343 0.9800
C35 C37 1.523(5)
C35 C36 1.537(5)
C35 H35 1.0000
C36 H361 0.9800
C36 H362 0.9800
C36 H363 0.9800
C37 H371 0.9800
C37 H372 0.9800
C37 H373 0.9800
O41 C42 1.370(7)
O41 C40 1.405(6)
C39 C40 1.394(8)
C39 H391 0.9800
C39 H392 0.9800
C39 H393 0.9800
C40 H401 0.9900
C40 H402 0.9900
C42 C43 1.401(8)
C42 H421 0.9900
C42 H422 0.9900
C43 H431 0.9800
C43 H432 0.9800
C43 H433 0.9800
Cl2 C38 1.759(4)
Cl3 C38 1.751(4)
Cl4 C38 1.745(4)
C38 H38 1.0000

loop_
_geom_torsion_atom_site_label_1
_geom_torsion_atom_site_label_2
_geom_torsion_atom_site_label_3
_geom_torsion_atom_site_label_4
_geom_torsion
C16 N3 C2 N1 -170.0(3)
C4 N3 C2 N1 -3.0(4)
C6 N1 C2 N3 -174.0(3)
C5 N1 C2 N3 -6.4(4)
C2 N3 C4 C5 10.6(4)
C16 N3 C4 C5 177.6(3)
C2 N1 C5 C4 12.4(4)
C6 N1 C5 C4 -180.0(3)
N3 C4 C5 N1 -13.1(3)
C2 N1 C6 C15 -108.1(4)
C5 N1 C6 C15 86.1(4)
C2 N1 C6 C7 72.3(4)
C5 N1 C6 C7 -93.6(4)
C15 C6 C7 C8 -176.5(3)
N1 C6 C7 C8 3.1(5)
C15 C6 C7 C12 1.8(5)
N1 C6 C7 C12 -178.5(3)
C6 C7 C8 C9 179.3(4)
C12 C7 C8 C9 1.0(5)
C7 C8 C9 C10 1.3(6)
C7 C8 C9 C26 -177.3(4)
C8 C9 C10 C11 -2.0(7)
C26 C9 C10 C11 176.6(4)
C9 C10 C11 C12 0.4(7)
C10 C11 C12 C13 -179.0(4)
C10 C11 C12 C7 1.9(6)
C8 C7 C12 C11 -2.5(5)
C6 C7 C12 C11 179.0(3)
C8 C7 C12 C13 178.3(3)
C6 C7 C12 C13 -0.2(5)
C11 C12 C13 C14 179.4(4)
C7 C12 C13 C14 -1.4(6)
C12 C13 C14 C15 1.5(6)
C7 C6 C15 C14 -1.8(5)
N1 C6 C15 C14 178.6(3)
C7 C6 C15 C29 179.4(3)
N1 C6 C15 C29 -0.2(5)
C13 C14 C15 C6 0.1(6)
C13 C14 C15 C29 178.9(4)
C2 N3 C16 C25 68.3(4)
C4 N3 C16 C25 -96.8(4)
C2 N3 C16 C17 -111.8(4)
C4 N3 C16 C17 83.1(4)
C25 C16 C17 C18 -178.9(3)
N3 C16 C17 C18 1.2(5)
C25 C16 C17 C22 -0.9(5)
N3 C16 C17 C22 179.2(3)
C22 C17 C18 C19 0.4(5)
C16 C17 C18 C19 178.3(3)
C17 C18 C19 C20 -1.1(6)
C17 C18 C19 C32 178.9(3)
C18 C19 C20 C21 1.7(6)
C32 C19 C20 C21 -178.3(4)
C19 C20 C21 C22 -1.6(6)
C20 C21 C22 C23 -178.0(4)
C20 C21 C22 C17 0.8(6)
C18 C17 C22 C23 178.6(3)
C16 C17 C22 C23 0.6(5)
C18 C17 C22 C21 -0.2(5)
C16 C17 C22 C21 -178.3(3)
C21 C22 C23 C24 178.6(4)
C17 C22 C23 C24 -0.2(5)
C22 C23 C24 C25 0.1(5)
C17 C16 C25 C24 0.8(5)
N3 C16 C25 C24 -179.3(3)
C17 C16 C25 C35 -179.5(3)
N3 C16 C25 C35 0.5(5)
C23 C24 C25 C16 -0.4(5)
C23 C24 C25 C35 179.9(3)
C8 C9 C26 C27 143.4(4)
C10 C9 C26 C27 -35.2(6)
C8 C9 C26 C28 -91.9(5)
C10 C9 C26 C28 89.6(5)
C6 C15 C29 C31 112.1(4)
C14 C15 C29 C31 -66.7(5)
C6 C15 C29 C30 -123.0(4)
C14 C15 C29 C30 58.2(5)
C18 C19 C32 C33 97.4(5)
C20 C19 C32 C33 -82.7(5)
C18 C19 C32 C34 -135.6(4)
C20 C19 C32 C34 44.3(6)
C16 C25 C35 C37 129.2(4)
C24 C25 C35 C37 -51.1(4)
C16 C25 C35 C36 -106.0(4)
C24 C25 C35 C36 73.7(4)
C42 O41 C40 C39 -171.7(7)
C40 O41 C42 C43 171.6(7)

loop_
_cod_related_entry_id
_cod_related_entry_database
_cod_related_entry_code
1 ChemSpider 30660312
